data_4310462
loop_
_publ_author_name
'Sou Kamimura'
'Shigeki Kuwata'
'Masakazu Iwasaki'
'Youichi Ishii'

_publ_contact_author_address
;
     Department of Applied Chemistry, Faculty of Science and Engineering,
     Chuo University, Kasuga, Bunkyo-ku, Tokyo 112-8551, Japan
;
_publ_contact_author_email ' ishii@chem.chuo-u.ac.jp '
_publ_contact_author_fax ' +81-3-3817-1895 '
_publ_contact_author_name ' Youichi Ishii'
_publ_contact_author_phone ' +81-3-3817-1901 '
_publ_section_title
;
 Synthesis and Characterization of Cyclotetraphosphato Complexes of Rh(I),
 Ir(I), Ru(II), and Pd(II)
;
_journal_name_full 'Inorganic Chemistry'
_journal_page_first 399
_journal_page_last 401
_journal_paper_doi 10.1021/ic0350382
_journal_volume 43
_journal_year 2004
_chemical_formula_sum 'C96 H110 N6 O16 P8 Ru2'
_chemical_formula_weight 2053.89
_space_group_IT_number 2
_symmetry_cell_setting triclinic
_symmetry_Int_Tables_number 2
_symmetry_space_group_name_Hall '-P 1'
_symmetry_space_group_name_H-M 'P -1'
_audit_creation_date 'Mon Apr  7 22:36:57 2003'
_audit_creation_method 'by teXsan'
_cell_angle_alpha 92.54(1)
_cell_angle_beta 104.713(9)
_cell_angle_gamma 96.186(10)
_cell_formula_units_Z 1
_cell_length_a 11.134(1)
_cell_length_b 14.932(2)
_cell_length_c 15.744(2)
_cell_measurement_reflns_used 25
_cell_measurement_temperature 294.2
_cell_measurement_theta_max 20.0
_cell_measurement_theta_min 19.1
_cell_volume 2509.9(5)
_computing_cell_refinement 'MSC/AFC Diffractometer Control'
_computing_data_collection 'MSC/AFC Diffractometer Control'
_computing_data_reduction 'teXsan Ver. 1.11'
_computing_publication_material 'teXsan Ver. 1.11'
_computing_structure_refinement 'teXsan Ver. 1.10'
_computing_structure_solution 'DIRDIF94 (PATTY)'
_diffrn_measured_fraction_theta_full 0.9997
_diffrn_measured_fraction_theta_max 0.9997
_diffrn_measurement_device_type 'Rigaku AFC7R'
_diffrn_measurement_method \w-2\q
_diffrn_radiation_type 'Mo K\a'
_diffrn_radiation_wavelength 0.7107
_diffrn_reflns_av_R_equivalents 0.033
_diffrn_reflns_limit_h_max 14
_diffrn_reflns_limit_h_min -14
_diffrn_reflns_limit_k_max 19
_diffrn_reflns_limit_k_min 0
_diffrn_reflns_limit_l_max 20
_diffrn_reflns_limit_l_min -20
_diffrn_reflns_number 11996
_diffrn_reflns_theta_full 27.52
_diffrn_reflns_theta_max 27.52
_diffrn_standards_decay_% 4.38
_diffrn_standards_interval_count 150
_diffrn_standards_number 3
_exptl_absorpt_coefficient_mu 0.493
_exptl_absorpt_correction_T_max 0.999
_exptl_absorpt_correction_T_min 0.943
_exptl_absorpt_correction_type psi-scan
_exptl_absorpt_process_details '(North, Phillips & Mathews, 1968)'
_exptl_crystal_colour yellow
_exptl_crystal_density_diffrn 1.359
_exptl_crystal_density_method 'not measured'
_exptl_crystal_description prismatic
_exptl_crystal_size_max 0.300
_exptl_crystal_size_mid 0.200
_exptl_crystal_size_min 0.200
_refine_diff_density_max 0.86
_refine_diff_density_min -0.92
_refine_ls_extinction_method none
_refine_ls_goodness_of_fit_ref 1.613
_refine_ls_hydrogen_treatment noref
_refine_ls_number_parameters 505
_refine_ls_number_reflns 11552
_refine_ls_R_factor_gt 0.0641
_refine_ls_shift/su_max 0.0765
_refine_ls_structure_factor_coef Fsqd
_refine_ls_weighting_details 'w = 1/[\s^2^(Fo^2^) + (0.05000(Max(Fo^2^,0) + 2Fc^2^)/3)^2^]'
_refine_ls_weighting_scheme calc
_refine_ls_wR_factor_ref 0.1731
_reflns_number_gt 7841
_reflns_number_total 11552
_cod_data_source_file ic0350382si20031208_102540_5.cif
_cod_data_source_block '[{Ru(MeCN)2(PPh3)2}2(P4O12)](5)'
_cod_original_sg_symbol_H-M 'P -1 '
_cod_original_formula_sum 'C96 H110 N6 O16 P8 Ru2 '
_cod_database_code 4310462
_reflns_threshold_criterion F^2^>2.0\s(F^2^)

loop_
_symmetry_equiv_pos_as_xyz
x,y,z
-x,-y,-z

loop_
_atom_site_label
_atom_site_type_symbol
_atom_site_fract_x
_atom_site_fract_y
_atom_site_fract_z
_atom_site_U_iso_or_equiv
_atom_site_adp_type
_atom_site_occupancy
_atom_site_calc_flag
_atom_site_refinement_flags
_atom_site_disorder_assembly
_atom_site_disorder_group
Ru(1) Ru 0.16843(3) 0.15367(3) 0.37582(2) 0.0449(1) Uani 1.00 d . . .
P(1) P 0.1975(1) 0.02034(9) 0.54494(9) 0.0575(4) Uani 1.00 d . . .
P(2) P 0.0157(1) -0.05274(8) 0.37940(9) 0.0567(4) Uani 1.00 d . . .
P(3) P 0.0851(1) 0.20431(8) 0.23997(8) 0.0484(3) Uani 1.00 d . . .
P(4) P 0.3237(1) 0.27213(8) 0.43079(8) 0.0483(3) Uani 1.00 d . . .
O(1) O 0.2270(3) 0.1001(2) 0.5015(2) 0.070(1) Uani 1.00 d . . .
O(2) O 0.0465(3) 0.0280(3) 0.3397(2) 0.076(1) Uani 1.00 d . . .
O(3) O 0.2978(6) -0.0201(3) 0.6004(4) 0.156(2) Uani 1.00 d . . .
O(4) O 0.1090(5) -0.0539(2) 0.4745(3) 0.111(2) Uani 1.00 d . . .
O(5) O 0.0050(7) -0.1388(3) 0.3313(4) 0.182(3) Uani 1.00 d . . .
O(6) O 0.1067(4) 0.0469(6) 0.5979(3) 0.180(3) Uani 1.00 d . . .
O(7) O -0.0193 -0.2746 0.2206 0.2023 Uiso 1.00 d . . .
O(8) O 0.3168 0.5211 -0.0018 0.3546 Uiso 1.00 d . . .
N(1) N 0.0359(4) 0.2042(3) 0.4231(3) 0.057(1) Uani 1.00 d . . .
N(2) N 0.2874(4) 0.0883(3) 0.3273(2) 0.050(1) Uani 1.00 d . . .
N(3) N 0.4735(9) 0.1454(9) 0.8880(6) 0.198(5) Uani 1.00 d . . .
C(1) C -0.0824(5) 0.1673(3) 0.1902(3) 0.057(1) Uani 1.00 d . . .
C(2) C -0.1347(6) 0.1844(5) 0.1022(4) 0.087(2) Uani 1.00 d . . .
C(3) C -0.2593(6) 0.1602(6) 0.0631(4) 0.098(2) Uani 1.00 d . . .
C(4) C -0.3335(5) 0.1151(5) 0.1081(5) 0.092(2) Uani 1.00 d . . .
C(5) C -0.2838(5) 0.0973(5) 0.1919(5) 0.095(2) Uani 1.00 d . . .
C(6) C -0.1595(5) 0.1230(5) 0.2329(4) 0.077(2) Uani 1.00 d . . .
C(7) C 0.1568(4) 0.1629(3) 0.1559(3) 0.053(1) Uani 1.00 d . . .
C(8) C 0.2599(5) 0.2089(4) 0.1373(3) 0.070(2) Uani 1.00 d . . .
C(9) C 0.3164(6) 0.1702(5) 0.0777(4) 0.086(2) Uani 1.00 d . . .
C(10) C 0.2719(6) 0.0867(6) 0.0378(4) 0.092(2) Uani 1.00 d . . .
C(11) C 0.1731(6) 0.0398(5) 0.0563(4) 0.091(2) Uani 1.00 d . . .
C(12) C 0.1142(5) 0.0769(4) 0.1159(4) 0.075(2) Uani 1.00 d . . .
C(13) C 0.0827(5) 0.3263(3) 0.2288(3) 0.060(1) Uani 1.00 d . . .
C(14) C 0.0910(6) 0.3670(4) 0.1534(4) 0.081(2) Uani 1.00 d . . .
C(15) C 0.0794(8) 0.4589(5) 0.1479(6) 0.109(3) Uani 1.00 d . . .
C(16) C 0.0634(8) 0.5100(5) 0.2192(7) 0.113(3) Uani 1.00 d . . .
C(17) C 0.0542(6) 0.4693(4) 0.2935(5) 0.091(2) Uani 1.00 d . . .
C(18) C 0.0632(5) 0.3776(4) 0.2978(4) 0.070(2) Uani 1.00 d . . .
C(19) C 0.4073(4) 0.3216(3) 0.3530(3) 0.057(1) Uani 1.00 d . . .
C(20) C 0.5013(5) 0.2755(4) 0.3343(3) 0.061(2) Uani 1.00 d . . .
C(21) C 0.5617(5) 0.3060(5) 0.2715(4) 0.080(2) Uani 1.00 d . . .
C(22) C 0.5300(7) 0.3818(6) 0.2297(4) 0.095(2) Uani 1.00 d . . .
C(23) C 0.4402(7) 0.4277(5) 0.2472(5) 0.094(2) Uani 1.00 d . . .
C(24) C 0.3756(5) 0.3970(4) 0.3071(4) 0.073(2) Uani 1.00 d . . .
C(25) C 0.2821(5) 0.3632(3) 0.4963(3) 0.060(1) Uani 1.00 d . . .
C(26) C 0.3176(5) 0.4553(4) 0.4930(4) 0.080(2) Uani 1.00 d . . .
C(27) C 0.2847(7) 0.5173(5) 0.5486(6) 0.110(3) Uani 1.00 d . . .
C(28) C 0.2217(7) 0.4884(6) 0.6104(6) 0.119(3) Uani 1.00 d . . .
C(29) C 0.1907(6) 0.3981(5) 0.6151(5) 0.097(2) Uani 1.00 d . . .
C(30) C 0.2200(5) 0.3352(4) 0.5577(4) 0.071(2) Uani 1.00 d . . .
C(31) C 0.4603(4) 0.2425(4) 0.5148(3) 0.054(1) Uani 1.00 d . . .
C(32) C 0.5335(5) 0.3099(4) 0.5757(4) 0.076(2) Uani 1.00 d . . .
C(33) C 0.6439(6) 0.2906(6) 0.6340(4) 0.098(2) Uani 1.00 d . . .
C(34) C 0.6804(5) 0.2068(6) 0.6323(4) 0.087(2) Uani 1.00 d . . .
C(35) C 0.6082(5) 0.1406(5) 0.5727(4) 0.078(2) Uani 1.00 d . . .
C(36) C 0.4986(5) 0.1583(4) 0.5147(3) 0.061(2) Uani 1.00 d . . .
C(37) C -0.0438(5) 0.2254(4) 0.4495(4) 0.065(2) Uani 1.00 d . . .
C(38) C -0.1447(7) 0.2533(5) 0.4839(6) 0.108(3) Uani 1.00 d . . .
C(39) C 0.3470(5) 0.0470(3) 0.2951(3) 0.058(1) Uani 1.00 d . . .
C(40) C 0.4272(6) -0.0032(5) 0.2558(4) 0.085(2) Uani 1.00 d . . .
C(41) C -0.0419 -0.2355 0.1211 0.3250 Uiso 1.00 d . . .
C(42) C 0.0616 -0.2031 0.1302 0.3130 Uiso 1.00 d . . .
C(43) C 0.3150 0.4640 -0.0901 0.3546 Uiso 1.00 d . . .
C(44) C 0.3315 0.3837 -0.0513 0.3546 Uiso 1.00 d . . .
C(45) C 0.3157 0.6246 0.0087 0.3546 Uiso 1.00 d . . .
C(46) C 0.3473 0.6449 0.1198 0.3546 Uiso 1.00 d . . .
C(47) C 0.4165(9) 0.1665(8) 0.8259(7) 0.151(4) Uani 1.00 d . . .
C(48) C 0.350(1) 0.1921(10) 0.7401(8) 0.222(6) Uani 1.00 d . . .
H(1) H -0.0826 0.2130 0.0695 0.1049 Uiso 1.00 calc . . .
H(2) H -0.2942 0.1750 0.0045 0.1185 Uiso 1.00 calc . . .
H(3) H -0.4193 0.0967 0.0808 0.1104 Uiso 1.00 calc . . .
H(4) H -0.3356 0.0661 0.2236 0.1143 Uiso 1.00 calc . . .
H(5) H -0.1272 0.1098 0.2923 0.0918 Uiso 1.00 calc . . .
H(6) H 0.2924 0.2675 0.1651 0.0837 Uiso 1.00 calc . . .
H(7) H 0.3871 0.2033 0.0650 0.1026 Uiso 1.00 calc . . .
H(8) H 0.3108 0.0613 -0.0031 0.1106 Uiso 1.00 calc . . .
H(9) H 0.1430 -0.0189 0.0286 0.1091 Uiso 1.00 calc . . .
H(10) H 0.0448 0.0428 0.1291 0.0894 Uiso 1.00 calc . . .
H(11) H 0.1043 0.3326 0.1051 0.0977 Uiso 1.00 calc . . .
H(12) H 0.0833 0.4869 0.0955 0.1307 Uiso 1.00 calc . . .
H(13) H 0.0590 0.5729 0.2162 0.1349 Uiso 1.00 calc . . .
H(14) H 0.0415 0.5037 0.3419 0.1089 Uiso 1.00 calc . . .
H(15) H 0.0557 0.3500 0.3498 0.0832 Uiso 1.00 calc . . .
H(16) H 0.5240 0.2236 0.3641 0.0734 Uiso 1.00 calc . . .
H(17) H 0.6248 0.2743 0.2580 0.0952 Uiso 1.00 calc . . .
H(18) H 0.5722 0.4026 0.1877 0.1146 Uiso 1.00 calc . . .
H(19) H 0.4210 0.4810 0.2185 0.1131 Uiso 1.00 calc . . .
H(20) H 0.3093 0.4279 0.3170 0.0871 Uiso 1.00 calc . . .
H(21) H 0.3637 0.4752 0.4528 0.0968 Uiso 1.00 calc . . .
H(22) H 0.3052 0.5803 0.5446 0.1316 Uiso 1.00 calc . . .
H(23) H 0.2010 0.5311 0.6488 0.1424 Uiso 1.00 calc . . .
H(24) H 0.1490 0.3778 0.6578 0.1155 Uiso 1.00 calc . . .
H(25) H 0.1970 0.2728 0.5608 0.0851 Uiso 1.00 calc . . .
H(26) H 0.5087 0.3688 0.5776 0.0916 Uiso 1.00 calc . . .
H(27) H 0.6941 0.3368 0.6749 0.1166 Uiso 1.00 calc . . .
H(28) H 0.7551 0.1943 0.6724 0.1051 Uiso 1.00 calc . . .
H(29) H 0.6333 0.0819 0.5711 0.0930 Uiso 1.00 calc . . .
H(30) H 0.4491 0.1112 0.4742 0.0739 Uiso 1.00 calc . . .
H(31) H -0.1130 0.3029 0.5266 0.1307 Uiso 1.00 calc . . .
H(32) H -0.2082 0.2708 0.4372 0.1307 Uiso 1.00 calc . . .
H(33) H -0.1789 0.2044 0.5106 0.1307 Uiso 1.00 calc . . .
H(34) H 0.3805 -0.0576 0.2256 0.1025 Uiso 1.00 calc . . .
H(35) H 0.4574 0.0323 0.2152 0.1025 Uiso 1.00 calc . . .
H(36) H 0.4958 -0.0173 0.3007 0.1025 Uiso 1.00 calc . . .
H(37) H 0.2971 0.2365 0.7479 0.2672 Uiso 1.00 calc . . .
H(38) H 0.4094 0.2184 0.7108 0.2672 Uiso 1.00 calc . . .
H(39) H 0.3022 0.1413 0.7062 0.2672 Uiso 1.00 calc . . .

loop_
_atom_site_aniso_label
_atom_site_aniso_U_11
_atom_site_aniso_U_22
_atom_site_aniso_U_33
_atom_site_aniso_U_12
_atom_site_aniso_U_13
_atom_site_aniso_U_23
Ru(1) 0.0401(2) 0.0515(2) 0.0417(2) -0.0044(1) 0.0120(1) 0.0034(1)
P(1) 0.0591(8) 0.0484(7) 0.0531(7) 0.0016(6) -0.0056(6) 0.0078(6)
P(2) 0.0630(8) 0.0410(6) 0.0555(7) 0.0020(6) -0.0013(6) -0.0023(5)
P(3) 0.0446(6) 0.0549(7) 0.0450(6) 0.0033(5) 0.0116(5) 0.0053(5)
P(4) 0.0419(6) 0.0502(7) 0.0516(7) -0.0037(5) 0.0147(5) -0.0008(5)
O(1) 0.063(2) 0.084(3) 0.047(2) -0.031(2) 0.001(2) 0.016(2)
O(2) 0.079(3) 0.082(3) 0.048(2) -0.038(2) 0.002(2) 0.013(2)
O(3) 0.187(6) 0.077(3) 0.131(4) 0.049(3) -0.104(4) -0.012(3)
O(4) 0.145(4) 0.040(2) 0.095(3) -0.001(2) -0.061(3) 0.005(2)
O(5) 0.246(7) 0.068(3) 0.151(5) 0.060(4) -0.101(5) -0.060(3)
O(6) 0.068(3) 0.38(1) 0.070(3) -0.082(5) 0.039(2) -0.040(4)
N(1) 0.050(2) 0.069(3) 0.053(2) -0.001(2) 0.016(2) 0.003(2)
N(2) 0.047(2) 0.050(2) 0.050(2) 0.003(2) 0.007(2) 0.009(2)
N(3) 0.138(8) 0.31(1) 0.131(8) 0.061(8) -0.003(6) -0.022(9)
C(1) 0.050(3) 0.063(3) 0.057(3) 0.009(2) 0.012(2) 0.004(2)
C(2) 0.058(3) 0.120(6) 0.075(4) 0.006(3) 0.002(3) 0.019(4)
C(3) 0.060(4) 0.141(6) 0.079(4) 0.012(4) -0.013(3) 0.017(4)
C(4) 0.046(3) 0.119(6) 0.098(5) 0.014(3) -0.003(3) -0.004(4)
C(5) 0.048(3) 0.121(6) 0.111(6) -0.008(3) 0.017(3) 0.012(4)
C(6) 0.053(3) 0.104(5) 0.069(4) 0.000(3) 0.011(3) 0.011(3)
C(7) 0.048(3) 0.069(3) 0.040(2) 0.005(2) 0.010(2) 0.004(2)
C(8) 0.065(3) 0.089(4) 0.057(3) 0.002(3) 0.019(3) 0.005(3)
C(9) 0.070(4) 0.122(6) 0.076(4) 0.013(4) 0.036(3) 0.011(4)
C(10) 0.079(4) 0.137(6) 0.062(4) 0.017(4) 0.026(3) -0.020(4)
C(11) 0.081(4) 0.105(5) 0.082(4) 0.014(4) 0.020(4) -0.026(4)
C(12) 0.066(3) 0.084(4) 0.073(4) 0.010(3) 0.016(3) -0.006(3)
C(13) 0.057(3) 0.056(3) 0.065(3) 0.010(2) 0.010(2) 0.012(2)
C(14) 0.088(4) 0.076(4) 0.082(4) 0.012(3) 0.022(3) 0.027(3)
C(15) 0.125(7) 0.088(5) 0.115(6) 0.016(5) 0.025(5) 0.050(5)
C(16) 0.108(6) 0.068(5) 0.159(8) 0.019(4) 0.026(6) 0.030(5)
C(17) 0.092(5) 0.067(4) 0.119(6) 0.020(3) 0.034(4) 0.003(4)
C(18) 0.067(3) 0.057(3) 0.087(4) 0.013(3) 0.021(3) 0.008(3)
C(19) 0.052(3) 0.056(3) 0.058(3) -0.013(2) 0.013(2) 0.005(2)
C(20) 0.051(3) 0.070(3) 0.063(3) -0.004(2) 0.023(2) -0.005(3)
C(21) 0.065(4) 0.107(5) 0.069(4) -0.011(3) 0.031(3) 0.001(3)
C(22) 0.076(4) 0.129(6) 0.079(4) -0.023(4) 0.030(4) 0.025(4)
C(23) 0.080(4) 0.098(5) 0.102(5) -0.014(4) 0.023(4) 0.046(4)
C(24) 0.063(3) 0.075(4) 0.078(4) -0.005(3) 0.019(3) 0.017(3)
C(25) 0.053(3) 0.055(3) 0.070(3) -0.002(2) 0.017(2) -0.013(2)
C(26) 0.070(4) 0.060(3) 0.107(5) -0.006(3) 0.027(3) -0.020(3)
C(27) 0.091(5) 0.069(4) 0.165(8) 0.001(4) 0.036(5) -0.046(5)
C(28) 0.074(4) 0.120(6) 0.157(8) -0.007(4) 0.043(5) -0.075(6)
C(29) 0.073(4) 0.119(6) 0.099(5) -0.007(4) 0.039(4) -0.036(4)
C(30) 0.061(3) 0.077(4) 0.071(4) -0.004(3) 0.022(3) -0.016(3)
C(31) 0.042(2) 0.069(3) 0.051(3) -0.002(2) 0.014(2) 0.005(2)
C(32) 0.054(3) 0.093(4) 0.070(4) -0.012(3) 0.007(3) -0.011(3)
C(33) 0.068(4) 0.131(6) 0.072(4) -0.020(4) -0.005(3) -0.008(4)
C(34) 0.051(3) 0.136(6) 0.066(4) 0.000(4) 0.000(3) 0.019(4)
C(35) 0.056(3) 0.106(5) 0.074(4) 0.015(3) 0.014(3) 0.030(3)
C(36) 0.051(3) 0.077(4) 0.055(3) -0.002(3) 0.015(2) 0.004(3)
C(37) 0.061(3) 0.067(3) 0.077(4) 0.008(3) 0.034(3) 0.017(3)
C(38) 0.103(5) 0.090(5) 0.169(7) 0.048(4) 0.086(5) 0.040(5)
C(39) 0.049(3) 0.059(3) 0.060(3) 0.005(2) 0.007(2) 0.003(2)
C(40) 0.082(4) 0.099(5) 0.083(4) 0.030(4) 0.030(3) 0.004(4)
C(47) 0.114(7) 0.20(1) 0.115(8) 0.058(7) -0.021(6) -0.056(8)
C(48) 0.20(1) 0.26(2) 0.16(1) 0.09(1) -0.050(9) -0.06(1)

loop_
_atom_type_symbol
_atom_type_description
_atom_type_scat_dispersion_real
_atom_type_scat_dispersion_imag
_atom_type_scat_source
C C 0.003 0.002
;International Tables for Crystallography
(1992, Vol. C, Tables 4.2.6.8 and 6.1.1.1)
;
H H 0.000 0.000
;International Tables for Crystallography
(1992, Vol. C, Table 6.1.1.2)
;
O O 0.011 0.006
;International Tables for Crystallography
(1992, Vol. C, Tables 4.2.6.8 and 6.1.1.1)
;
P P 0.102 0.094
;International Tables for Crystallography
(1992, Vol. C, Tables 4.2.6.8 and 6.1.1.1)
;
Ru Ru -1.259 0.836
;International Tables for Crystallography
(1992, Vol. C, Tables 4.2.6.8 and 6.1.1.1)
;
N N 0.006 0.003
;International Tables for Crystallography
(1992, Vol. C, Tables 4.2.6.8 and 6.1.1.1)
;

loop_
_geom_angle_atom_site_label_1
_geom_angle_atom_site_label_2
_geom_angle_atom_site_label_3
_geom_angle
_geom_angle_site_symmetry_1
_geom_angle_site_symmetry_2
_geom_angle_site_symmetry_3
_geom_angle_publ_flag
P(3) Ru(1) P(4) 98.67(5) . . . yes
P(3) Ru(1) O(1) 174.13(9) . . . yes
P(3) Ru(1) O(2) 90.61(9) . . . yes
P(3) Ru(1) N(1) 90.5(1) . . . yes
P(3) Ru(1) N(2) 90.8(1) . . . yes
P(4) Ru(1) O(1) 86.36(9) . . . yes
P(4) Ru(1) O(2) 169.3(1) . . . yes
P(4) Ru(1) N(1) 96.4(1) . . . yes
P(4) Ru(1) N(2) 90.3(1) . . . yes
O(1) Ru(1) O(2) 84.7(1) . . . yes
O(1) Ru(1) N(1) 86.0(2) . . . yes
O(1) Ru(1) N(2) 92.2(1) . . . yes
O(2) Ru(1) N(1) 88.7(2) . . . yes
O(2) Ru(1) N(2) 84.3(2) . . . yes
N(1) Ru(1) N(2) 172.9(2) . . . yes
O(1) P(1) O(3) 119.1(3) . . . yes
O(1) P(1) O(4) 109.6(2) . . . yes
O(1) P(1) O(6) 105.5(4) . . . yes
O(3) P(1) O(4) 110.0(2) . . . yes
O(3) P(1) O(6) 110.1(4) . . . yes
O(4) P(1) O(6) 100.9(3) . . . yes
O(2) P(2) O(4) 110.0(2) . . . yes
O(2) P(2) O(5) 119.1(4) . . . yes
O(2) P(2) O(6) 108.3(4) . . 2_556 yes
O(4) P(2) O(5) 109.5(3) . . . yes
O(4) P(2) O(6) 101.5(3) . . 2_556 yes
O(5) P(2) O(6) 107.0(4) . . 2_556 yes
Ru(1) P(3) C(1) 116.0(2) . . . yes
Ru(1) P(3) C(7) 112.4(2) . . . yes
Ru(1) P(3) C(13) 119.5(2) . . . yes
C(1) P(3) C(7) 102.1(2) . . . yes
C(1) P(3) C(13) 98.2(2) . . . yes
C(7) P(3) C(13) 106.3(2) . . . yes
Ru(1) P(4) C(19) 117.1(2) . . . yes
Ru(1) P(4) C(25) 115.8(2) . . . yes
Ru(1) P(4) C(31) 114.7(2) . . . yes
C(19) P(4) C(25) 109.5(2) . . . yes
C(19) P(4) C(31) 98.6(2) . . . yes
C(25) P(4) C(31) 98.2(2) . . . yes
Ru(1) O(1) P(1) 138.7(2) . . . yes
Ru(1) O(2) P(2) 138.6(2) . . . yes
P(1) O(4) P(2) 135.4(3) . . . yes
P(1) O(6) P(2) 158.4(4) . . 2_556 yes
C(43) O(8) C(45) 125.9267(2) . . . yes
Ru(1) N(1) C(37) 174.1(4) . . . yes
Ru(1) N(2) C(39) 174.4(4) . . . yes
P(3) C(1) C(2) 118.8(4) . . . yes
P(3) C(1) C(6) 124.0(4) . . . yes
C(2) C(1) C(6) 117.2(5) . . . yes
C(1) C(2) C(3) 121.0(6) . . . yes
C(2) C(3) C(4) 120.0(6) . . . yes
C(3) C(4) C(5) 119.3(6) . . . yes
C(4) C(5) C(6) 121.4(6) . . . yes
C(1) C(6) C(5) 121.0(6) . . . yes
P(3) C(7) C(8) 123.1(4) . . . yes
P(3) C(7) C(12) 118.4(4) . . . yes
C(8) C(7) C(12) 118.1(5) . . . yes
C(7) C(8) C(9) 120.2(6) . . . yes
C(8) C(9) C(10) 120.8(6) . . . yes
C(9) C(10) C(11) 120.0(6) . . . yes
C(10) C(11) C(12) 120.6(6) . . . yes
C(7) C(12) C(11) 120.3(6) . . . yes
P(3) C(13) C(14) 123.4(4) . . . yes
P(3) C(13) C(18) 117.5(4) . . . yes
C(14) C(13) C(18) 119.0(5) . . . yes
C(13) C(14) C(15) 119.9(6) . . . yes
C(14) C(15) C(16) 120.3(7) . . . yes
C(15) C(16) C(17) 119.6(7) . . . yes
C(16) C(17) C(18) 119.7(7) . . . yes
C(13) C(18) C(17) 121.5(6) . . . yes
P(4) C(19) C(20) 117.2(4) . . . yes
P(4) C(19) C(24) 124.2(4) . . . yes
C(20) C(19) C(24) 118.3(5) . . . yes
C(19) C(20) C(21) 119.9(5) . . . yes
C(20) C(21) C(22) 119.8(6) . . . yes
C(21) C(22) C(23) 121.4(6) . . . yes
C(22) C(23) C(24) 120.0(6) . . . yes
C(19) C(24) C(23) 120.5(6) . . . yes
P(4) C(25) C(26) 125.0(4) . . . yes
P(4) C(25) C(30) 115.4(4) . . . yes
C(26) C(25) C(30) 119.4(5) . . . yes
C(25) C(26) C(27) 119.5(6) . . . yes
C(26) C(27) C(28) 120.6(7) . . . yes
C(27) C(28) C(29) 119.5(6) . . . yes
C(28) C(29) C(30) 120.3(7) . . . yes
C(25) C(30) C(29) 120.6(6) . . . yes
P(4) C(31) C(32) 119.1(4) . . . yes
P(4) C(31) C(36) 122.4(4) . . . yes
C(32) C(31) C(36) 118.3(5) . . . yes
C(31) C(32) C(33) 119.7(6) . . . yes
C(32) C(33) C(34) 120.9(6) . . . yes
C(33) C(34) C(35) 119.4(6) . . . yes
C(34) C(35) C(36) 120.5(6) . . . yes
C(31) C(36) C(35) 121.2(5) . . . yes
N(1) C(37) C(38) 179.3(7) . . . yes
N(2) C(39) C(40) 177.7(5) . . . yes
O(7) C(41) C(42) 96.048(1) . . . yes
O(8) C(43) C(44) 95.2411(6) . . . yes
O(8) C(45) C(46) 102.3603(2) . . . yes
N(3) C(47) C(48) 174(1) . . . yes

loop_
_geom_bond_atom_site_label_1
_geom_bond_atom_site_label_2
_geom_bond_distance
_geom_bond_site_symmetry_1
_geom_bond_site_symmetry_2
_geom_bond_publ_flag
Ru(1) P(3) 2.301(1) . . yes
Ru(1) P(4) 2.305(1) . . yes
Ru(1) O(1) 2.139(3) . . yes
Ru(1) O(2) 2.158(3) . . yes
Ru(1) N(1) 2.012(4) . . yes
Ru(1) N(2) 2.004(4) . . yes
P(1) O(1) 1.448(3) . . yes
P(1) O(3) 1.439(4) . . yes
P(1) O(4) 1.590(4) . . yes
P(1) O(6) 1.537(5) . . yes
P(2) O(2) 1.430(4) . . yes
P(2) O(4) 1.593(4) . . yes
P(2) O(5) 1.440(4) . . yes
P(2) O(6) 1.504(5) . 2_556 yes
P(3) C(1) 1.843(5) . . yes
P(3) C(7) 1.828(5) . . yes
P(3) C(13) 1.841(5) . . yes
P(4) C(19) 1.849(5) . . yes
P(4) C(25) 1.838(5) . . yes
P(4) C(31) 1.853(5) . . yes
O(7) C(41) 1.664 . . yes
O(8) C(43) 1.593 . . yes
O(8) C(45) 1.548 . . yes
N(1) C(37) 1.138(6) . . yes
N(2) C(39) 1.145(6) . . yes
N(3) C(47) 1.10(1) . . yes
C(1) C(2) 1.406(7) . . yes
C(1) C(6) 1.355(7) . . yes
C(2) C(3) 1.368(8) . . yes
C(3) C(4) 1.363(9) . . yes
C(4) C(5) 1.344(9) . . yes
C(5) C(6) 1.375(8) . . yes
C(7) C(8) 1.377(7) . . yes
C(7) C(12) 1.384(7) . . yes
C(8) C(9) 1.393(8) . . yes
C(9) C(10) 1.355(9) . . yes
C(10) C(11) 1.342(9) . . yes
C(11) C(12) 1.400(8) . . yes
C(13) C(14) 1.376(7) . . yes
C(13) C(18) 1.376(7) . . yes
C(14) C(15) 1.396(9) . . yes
C(15) C(16) 1.39(1) . . yes
C(16) C(17) 1.36(1) . . yes
C(17) C(18) 1.387(8) . . yes
C(19) C(20) 1.396(7) . . yes
C(19) C(24) 1.395(7) . . yes
C(20) C(21) 1.395(7) . . yes
C(21) C(22) 1.368(10) . . yes
C(22) C(23) 1.347(10) . . yes
C(23) C(24) 1.388(8) . . yes
C(25) C(26) 1.398(7) . . yes
C(25) C(30) 1.377(7) . . yes
C(26) C(27) 1.386(9) . . yes
C(27) C(28) 1.39(1) . . yes
C(28) C(29) 1.36(1) . . yes
C(29) C(30) 1.396(8) . . yes
C(31) C(32) 1.391(7) . . yes
C(31) C(36) 1.371(7) . . yes
C(32) C(33) 1.402(9) . . yes
C(33) C(34) 1.357(10) . . yes
C(34) C(35) 1.367(9) . . yes
C(35) C(36) 1.385(7) . . yes
C(37) C(38) 1.457(7) . . yes
C(39) C(40) 1.457(8) . . yes
C(41) C(42) 1.1706(1) . . yes
C(43) C(44) 1.377 . . yes
C(45) C(46) 1.702 . . yes
C(47) C(48) 1.45(1) . . yes

loop_
_geom_contact_atom_site_label_1
_geom_contact_atom_site_label_2
_geom_contact_distance
_geom_contact_site_symmetry_1
_geom_contact_site_symmetry_2
_geom_contact_publ_flag
O(3) C(40) 3.286(8) . 2_656 ?
O(5) O(7) 2.560(4) . . ?
O(5) C(41) 3.441(6) . . ?
O(5) C(42) 3.494(7) . . ?
O(6) C(48) 3.50(1) . . ?
O(7) C(16) 3.440(7) . 1_545 ?
N(3) C(3) 3.48(1) . 1_656 ?
N(3) C(40) 3.49(1) . 2_656 ?
N(3) C(46) 3.55(1) . 2_666 ?
C(3) C(45) 3.521(8) . 2_565 ?
C(22) C(28) 3.552(10) . 2_666 ?
C(34) C(38) 3.449(9) . 1_655 ?
C(35) C(40) 3.536(9) . 2_656 ?
C(35) C(39) 3.566(8) . 2_656 ?
C(40) C(47) 3.52(1) . 2_656 ?
C(41) C(44) 3.5985(3) . 2_555 ?
C(46) C(47) 3.55(1) . 2_666 ?

loop_
_geom_torsion_atom_site_label_1
_geom_torsion_atom_site_label_2
_geom_torsion_atom_site_label_3
_geom_torsion_atom_site_label_4
_geom_torsion
_geom_torsion_site_symmetry_1
_geom_torsion_site_symmetry_2
_geom_torsion_site_symmetry_3
_geom_torsion_site_symmetry_4
_geom_torsion_publ_flag
Ru(1) P(3) C(1) C(2) -170.6(4) . . . . yes
Ru(1) P(3) C(1) C(6) 8.5(6) . . . . yes
Ru(1) P(3) C(7) C(8) -90.7(5) . . . . yes
Ru(1) P(3) C(7) C(12) 82.1(4) . . . . yes
Ru(1) P(3) C(13) C(14) 149.1(4) . . . . yes
Ru(1) P(3) C(13) C(18) -35.3(5) . . . . yes
Ru(1) P(4) C(19) C(20) -79.7(4) . . . . yes
Ru(1) P(4) C(19) C(24) 94.9(5) . . . . yes
Ru(1) P(4) C(25) C(26) -140.2(5) . . . . yes
Ru(1) P(4) C(25) C(30) 45.4(5) . . . . yes
Ru(1) P(4) C(31) C(32) -155.2(4) . . . . yes
Ru(1) P(4) C(31) C(36) 30.6(4) . . . . yes
Ru(1) O(1) P(1) O(3) 138.6(4) . . . . yes
Ru(1) O(1) P(1) O(4) 10.6(5) . . . . yes
Ru(1) O(1) P(1) O(6) -97.3(4) . . . . yes
Ru(1) O(2) P(2) O(4) -8.2(5) . . . . yes
Ru(1) O(2) P(2) O(5) -135.7(4) . . . . yes
Ru(1) O(2) P(2) O(6) 101.8(4) . . . 2_556 yes
Ru(1) N(1) C(37) C(38) 145(44) . . . . yes
Ru(1) N(2) C(39) C(40) 169(11) . . . . yes
P(1) O(1) Ru(1) P(3) 34(1) . . . . yes
P(1) O(1) Ru(1) P(4) -176.7(4) . . . . yes
P(1) O(1) Ru(1) O(2) -2.4(4) . . . . yes
P(1) O(1) Ru(1) N(1) 86.6(4) . . . . yes
P(1) O(1) Ru(1) N(2) -86.5(4) . . . . yes
P(1) O(4) P(2) O(2) 21.5(7) . . . . yes
P(1) O(4) P(2) O(5) 154.1(6) . . . . yes
P(1) O(4) P(2) O(6) -93.0(6) . . . 2_556 yes
P(1) O(6) P(2) O(2) 82(1) . . 2_556 2_556 yes
P(1) O(6) P(2) O(4) -33(1) . . 2_556 2_556 yes
P(1) O(6) P(2) O(5) -148(1) . . 2_556 2_556 yes
P(2) O(2) Ru(1) P(3) -175.5(4) . . . . yes
P(2) O(2) Ru(1) P(4) 33.8(9) . . . . yes
P(2) O(2) Ru(1) O(1) 1.0(4) . . . . yes
P(2) O(2) Ru(1) N(1) -85.1(4) . . . . yes
P(2) O(2) Ru(1) N(2) 93.7(4) . . . . yes
P(2) O(4) P(1) O(1) -22.4(6) . . . . yes
P(2) O(4) P(1) O(3) -155.3(6) . . . . yes
P(2) O(4) P(1) O(6) 88.5(6) . . . . yes
P(2) O(6) P(1) O(1) -101(1) . 2_556 2_556 2_556 yes
P(2) O(6) P(1) O(3) 128(1) . 2_556 2_556 2_556 yes
P(2) O(6) P(1) O(4) 12(1) . 2_556 2_556 2_556 yes
P(3) Ru(1) P(4) C(19) -38.5(2) . . . . yes
P(3) Ru(1) P(4) C(25) 93.2(2) . . . . yes
P(3) Ru(1) P(4) C(31) -153.4(2) . . . . yes
P(3) Ru(1) N(1) C(37) 104(4) . . . . yes
P(3) Ru(1) N(2) C(39) -60(4) . . . . yes
P(3) C(1) C(2) C(3) -178.3(6) . . . . yes
P(3) C(1) C(6) C(5) 179.9(5) . . . . yes
P(3) C(7) C(8) C(9) 174.6(5) . . . . yes
P(3) C(7) C(12) C(11) -174.9(5) . . . . yes
P(3) C(13) C(14) C(15) 175.3(5) . . . . yes
P(3) C(13) C(18) C(17) -177.0(5) . . . . yes
P(4) Ru(1) P(3) C(1) -151.2(2) . . . . yes
P(4) Ru(1) P(3) C(7) 91.8(2) . . . . yes
P(4) Ru(1) P(3) C(13) -33.8(2) . . . . yes
P(4) Ru(1) N(1) C(37) -156(4) . . . . yes
P(4) Ru(1) N(2) C(39) -159(4) . . . . yes
P(4) C(19) C(20) C(21) 175.6(4) . . . . yes
P(4) C(19) C(24) C(23) -177.4(5) . . . . yes
P(4) C(25) C(26) C(27) -177.2(5) . . . . yes
P(4) C(25) C(30) C(29) 175.9(5) . . . . yes
P(4) C(31) C(32) C(33) -173.7(5) . . . . yes
P(4) C(31) C(36) C(35) 173.3(4) . . . . yes
O(1) Ru(1) P(3) C(1) -2(1) . . . . yes
O(1) Ru(1) P(3) C(7) -119(1) . . . . yes
O(1) Ru(1) P(3) C(13) 115(1) . . . . yes
O(1) Ru(1) P(4) C(19) 144.6(2) . . . . yes
O(1) Ru(1) P(4) C(25) -83.8(2) . . . . yes
O(1) Ru(1) P(4) C(31) 29.7(2) . . . . yes
O(1) Ru(1) N(1) C(37) -70(4) . . . . yes
O(1) Ru(1) N(2) C(39) 113(4) . . . . yes
O(2) Ru(1) P(3) C(1) 34.1(2) . . . . yes
O(2) Ru(1) P(3) C(7) -82.9(2) . . . . yes
O(2) Ru(1) P(3) C(13) 151.4(2) . . . . yes
O(2) Ru(1) P(4) C(19) 111.8(6) . . . . yes
O(2) Ru(1) P(4) C(25) -116.5(6) . . . . yes
O(2) Ru(1) P(4) C(31) -3.1(6) . . . . yes
O(2) Ru(1) N(1) C(37) 14(4) . . . . yes
O(2) Ru(1) N(2) C(39) 29(4) . . . . yes
N(1) Ru(1) P(3) C(1) -54.6(2) . . . . yes
N(1) Ru(1) P(3) C(7) -171.6(2) . . . . yes
N(1) Ru(1) P(3) C(13) 62.8(2) . . . . yes
N(1) Ru(1) P(4) C(19) -129.9(2) . . . . yes
N(1) Ru(1) P(4) C(25) 1.8(2) . . . . yes
N(1) Ru(1) P(4) C(31) 115.2(2) . . . . yes
N(1) Ru(1) N(2) C(39) 39(4) . . . . yes
N(2) Ru(1) P(3) C(1) 118.4(2) . . . . yes
N(2) Ru(1) P(3) C(7) 1.4(2) . . . . yes
N(2) Ru(1) P(3) C(13) -124.3(2) . . . . yes
N(2) Ru(1) P(4) C(19) 52.4(2) . . . . yes
N(2) Ru(1) P(4) C(25) -175.9(2) . . . . yes
N(2) Ru(1) P(4) C(31) -62.5(2) . . . . yes
N(2) Ru(1) N(1) C(37) 4(4) . . . . yes
C(1) P(3) C(7) C(8) 144.3(5) . . . . yes
C(1) P(3) C(7) C(12) -42.9(5) . . . . yes
C(1) P(3) C(13) C(14) -84.6(5) . . . . yes
C(1) P(3) C(13) C(18) 90.9(5) . . . . yes
C(1) C(2) C(3) C(4) -3(1) . . . . yes
C(1) C(6) C(5) C(4) 0(1) . . . . yes
C(2) C(1) P(3) C(7) -48.0(5) . . . . yes
C(2) C(1) P(3) C(13) 60.7(5) . . . . yes
C(2) C(1) C(6) C(5) -0.9(10) . . . . yes
C(2) C(3) C(4) C(5) 2(1) . . . . yes
C(3) C(2) C(1) C(6) 2(1) . . . . yes
C(3) C(4) C(5) C(6) 0(1) . . . . yes
C(6) C(1) P(3) C(7) 131.1(5) . . . . yes
C(6) C(1) P(3) C(13) -120.1(5) . . . . yes
C(7) P(3) C(13) C(14) 20.7(6) . . . . yes
C(7) P(3) C(13) C(18) -163.8(4) . . . . yes
C(7) C(8) C(9) C(10) -0.6(10) . . . . yes
C(7) C(12) C(11) C(10) 0(1) . . . . yes
C(8) C(7) P(3) C(13) 41.8(5) . . . . yes
C(8) C(7) C(12) C(11) -1.7(9) . . . . yes
C(8) C(9) C(10) C(11) 0(1) . . . . yes
C(9) C(8) C(7) C(12) 1.8(8) . . . . yes
C(9) C(10) C(11) C(12) 0(1) . . . . yes
C(12) C(7) P(3) C(13) -145.4(4) . . . . yes
C(13) C(14) C(15) C(16) 2(1) . . . . yes
C(13) C(18) C(17) C(16) 0(1) . . . . yes
C(14) C(13) C(18) C(17) -1.2(9) . . . . yes
C(14) C(15) C(16) C(17) -2(1) . . . . yes
C(15) C(14) C(13) C(18) -0.1(10) . . . . yes
C(15) C(16) C(17) C(18) 1(1) . . . . yes
C(19) P(4) C(25) C(26) -5.0(6) . . . . yes
C(19) P(4) C(25) C(30) -179.4(4) . . . . yes
C(19) P(4) C(31) C(32) 79.6(4) . . . . yes
C(19) P(4) C(31) C(36) -94.6(4) . . . . yes
C(19) C(20) C(21) C(22) 1.1(9) . . . . yes
C(19) C(24) C(23) C(22) 3(1) . . . . yes
C(20) C(19) P(4) C(25) 145.8(4) . . . . yes
C(20) C(19) P(4) C(31) 43.8(4) . . . . yes
C(20) C(19) C(24) C(23) -2.9(8) . . . . yes
C(20) C(21) C(22) C(23) 0(1) . . . . yes
C(21) C(20) C(19) C(24) 0.7(7) . . . . yes
C(21) C(22) C(23) C(24) -1(1) . . . . yes
C(24) C(19) P(4) C(25) -39.6(5) . . . . yes
C(24) C(19) P(4) C(31) -141.6(5) . . . . yes
C(25) P(4) C(31) C(32) -31.8(4) . . . . yes
C(25) P(4) C(31) C(36) 154.1(4) . . . . yes
C(25) C(26) C(27) C(28) 2(1) . . . . yes
C(25) C(30) C(29) C(28) 0(1) . . . . yes
C(26) C(25) P(4) C(31) 97.2(5) . . . . yes
C(26) C(25) C(30) C(29) 1.1(9) . . . . yes
C(26) C(27) C(28) C(29) 0(1) . . . . yes
C(27) C(26) C(25) C(30) -3.0(9) . . . . yes
C(27) C(28) C(29) C(30) -1(1) . . . . yes
C(30) C(25) P(4) C(31) -77.2(4) . . . . yes
C(31) C(32) C(33) C(34) 0(1) . . . . yes
C(31) C(36) C(35) C(34) 0.7(9) . . . . yes
C(32) C(31) C(36) C(35) -0.9(8) . . . . yes
C(32) C(33) C(34) C(35) 0(1) . . . . yes
C(33) C(32) C(31) C(36) 0.7(8) . . . . yes
C(33) C(34) C(35) C(36) -0.3(10) . . . . yes
C(43) O(8) C(45) C(46) -169.354(1) . . . . yes
C(44) C(43) O(8) C(45) 173.6192(7) . . . . yes
C(44) C(43) O(8) C(45) 173.6192(7) . . . . yes
